data_4106009
loop_
_publ_author_name
'Tardito, Saverio'
'Bassanetti, Irene'
'Bignardi, Chiara'
'Elviri, Lisa'
'Tegoni, Matteo'
'Mucchino, Claudio'
'Bussolati, Ovidio'
'Franchi-Gazzola, Renata'
'Marchi\`o, Luciano'

_publ_section_title
;
 Copper Binding Agents Acting as Copper Ionophores Lead to Caspase
 Inhibition and Paraptotic Cell Death in Human Cancer Cells
;
_journal_coden_ASTM JACSAT
_journal_issue 16
_journal_name_full 'Journal of the American Chemical Society'
_journal_page_first 6235
_journal_page_last 6242
_journal_paper_doi 10.1021/ja109413c
_journal_volume 133
_journal_year 2011
_chemical_formula_sum 'C20 H31 Cl2 Cu N3 O'
_chemical_formula_weight 463.92
_space_group_IT_number 14
_symmetry_cell_setting monoclinic
_symmetry_space_group_name_Hall '-P 2yn'
_symmetry_space_group_name_H-M 'P 1 21/n 1'
_atom_sites_solution_hydrogens geom
_atom_sites_solution_primary direct
_atom_sites_solution_secondary difmap
_audit_creation_method SHELXL-97
_cell_angle_alpha 90.00
_cell_angle_beta 106.313(1)
_cell_angle_gamma 90.00
_cell_formula_units_Z 8
_cell_length_a 16.047(1)
_cell_length_b 10.655(1)
_cell_length_c 28.388(2)
_cell_measurement_reflns_used 22167
_cell_measurement_temperature 293(2)
_cell_measurement_theta_max 24.80
_cell_measurement_theta_min 1.32
_cell_volume 4658.4(6)
_computing_cell_refinement Saint
_computing_data_collection Smart
_computing_data_reduction Saint
_computing_structure_refinement 'SHELXL-97 (Sheldrick, 1997)'
_computing_structure_solution Sir2004
_diffrn_ambient_temperature 293(2)
_diffrn_measured_fraction_theta_full 0.998
_diffrn_measured_fraction_theta_max 0.998
_diffrn_measurement_device_type 'Bruker Smart ApexII CCD'
_diffrn_measurement_method 'theta & omega scan'
_diffrn_radiation_monochromator graphite
_diffrn_radiation_source 'fine-focus sealed tube'
_diffrn_radiation_type MoK\a
_diffrn_radiation_wavelength 0.71073
_diffrn_reflns_av_R_equivalents 0.0708
_diffrn_reflns_av_sigmaI/netI 0.0481
_diffrn_reflns_limit_h_max 18
_diffrn_reflns_limit_h_min -18
_diffrn_reflns_limit_k_max 12
_diffrn_reflns_limit_k_min -12
_diffrn_reflns_limit_l_max 33
_diffrn_reflns_limit_l_min -33
_diffrn_reflns_number 47722
_diffrn_reflns_theta_full 24.80
_diffrn_reflns_theta_max 24.80
_diffrn_reflns_theta_min 1.32
_diffrn_standards_decay_% none
_exptl_absorpt_coefficient_mu 1.181
_exptl_absorpt_correction_T_max 1.000
_exptl_absorpt_correction_T_min 0.805
_exptl_absorpt_correction_type multi-scan
_exptl_absorpt_process_details SADABS
_exptl_crystal_colour green
_exptl_crystal_density_diffrn 1.323
_exptl_crystal_description block
_exptl_crystal_F_000 1944
_exptl_crystal_size_max 0.27
_exptl_crystal_size_mid 0.16
_exptl_crystal_size_min 0.13
_refine_diff_density_max 0.503
_refine_diff_density_min -0.372
_refine_diff_density_rms 0.059
_refine_ls_extinction_method none
_refine_ls_goodness_of_fit_ref 1.016
_refine_ls_hydrogen_treatment constr
_refine_ls_matrix_type full
_refine_ls_number_parameters 505
_refine_ls_number_reflns 8015
_refine_ls_number_restraints 0
_refine_ls_restrained_S_all 1.016
_refine_ls_R_factor_all 0.0814
_refine_ls_R_factor_gt 0.0460
_refine_ls_shift/su_max 0.001
_refine_ls_shift/su_mean 0.000
_refine_ls_structure_factor_coef Fsqd
_refine_ls_weighting_details 'calc w=1/[\s^2^(Fo^2^)+(0.0591P)^2^+1.6284P] where P=(Fo^2^+2Fc^2^)/3'
_refine_ls_weighting_scheme calc
_refine_ls_wR_factor_gt 0.1104
_refine_ls_wR_factor_ref 0.1268
_reflns_number_gt 5239
_reflns_number_total 8015
_reflns_threshold_expression >2sigma(I)
_cod_data_source_file ja109413c_si_004.cif
_cod_data_source_block pp25
_cod_depositor_comments
;
 Updated bibliographic information.

 Antanas Vaitkus,
 2019-10-11
;
_cod_database_code 4106009

loop_
_symmetry_equiv_pos_as_xyz
'x, y, z'
'-x+1/2, y+1/2, -z+1/2'
'-x, -y, -z'
'x-1/2, -y-1/2, z-1/2'

loop_
_atom_site_label
_atom_site_type_symbol
_atom_site_fract_x
_atom_site_fract_y
_atom_site_fract_z
_atom_site_U_iso_or_equiv
_atom_site_adp_type
_atom_site_occupancy
_atom_site_symmetry_multiplicity
_atom_site_calc_flag
_atom_site_refinement_flags
Cu2 Cu 0.76127(3) 0.13653(4) 0.488935(16) 0.05133(16) Uani 1 1 d .
Cu1 Cu 0.50551(3) 0.23383(5) 0.263034(17) 0.05507(16) Uani 1 1 d .
Cl3 Cl 0.67854(7) 0.30982(10) 0.48143(4) 0.0665(3) Uani 1 1 d .
Cl4 Cl 0.73214(9) 0.02843(12) 0.54830(4) 0.0784(4) Uani 1 1 d .
Cl2 Cl 0.52051(10) 0.13203(13) 0.19930(4) 0.0921(4) Uani 1 1 d .
Cl1 Cl 0.61626(8) 0.36888(14) 0.27986(5) 0.0940(4) Uani 1 1 d .
N24 N 0.85771(19) 0.2073(3) 0.46711(10) 0.0466(7) Uani 1 1 d .
N11 N 0.42739(19) 0.3199(3) 0.33677(10) 0.0453(7) Uani 1 1 d .
N16 N 0.74849(19) -0.0035(3) 0.43775(11) 0.0493(8) Uani 1 1 d .
N14 N 0.85110(18) 0.2029(3) 0.41805(10) 0.0439(7) Uani 1 1 d .
O13 O 0.4991(2) -0.2064(3) 0.40201(12) 0.0755(9) Uani 1 1 d .
N21 N 0.42107(19) 0.3290(3) 0.28767(11) 0.0467(7) Uani 1 1 d .
C16 C 0.7462(2) 0.0304(3) 0.39165(13) 0.0457(9) Uani 1 1 d .
N13 N 0.49067(19) 0.0865(3) 0.30622(11) 0.0492(8) Uani 1 1 d .
C12 C 0.5016(2) 0.2500(3) 0.36705(13) 0.0477(9) Uani 1 1 d .
H12A H 0.5030 0.2585 0.4013 0.057 Uiso 1 1 calc R
H12B H 0.5547 0.2858 0.3630 0.057 Uiso 1 1 calc R
C34 C 0.9259(2) 0.2393(3) 0.40940(14) 0.0459(9) Uani 1 1 d .
C14 C 0.9374(2) 0.2465(4) 0.48978(14) 0.0510(10) Uani 1 1 d .
O16 O 0.6865(2) -0.2643(3) 0.32648(13) 0.0871(10) Uani 1 1 d .
C31 C 0.3609(2) 0.3819(3) 0.34782(14) 0.0480(9) Uani 1 1 d .
C84 C 0.9418(3) 0.2477(4) 0.35921(15) 0.0560(10) Uani 1 1 d .
C11 C 0.3490(2) 0.3964(3) 0.26750(13) 0.0465(9) Uani 1 1 d .
C43 C 0.4838(2) -0.1345(4) 0.32144(16) 0.0561(10) Uani 1 1 d .
C15 C 0.7665(2) 0.1669(3) 0.38532(13) 0.0476(9) Uani 1 1 d .
H15A H 0.7663 0.1814 0.3516 0.057 Uiso 1 1 calc R
H15B H 0.7217 0.2190 0.3921 0.057 Uiso 1 1 calc R
C13 C 0.4975(2) 0.1107(3) 0.35360(13) 0.0440(9) Uani 1 1 d .
C53 C 0.4842(2) -0.0344(4) 0.29135(15) 0.0557(10) Uani 1 1 d .
H53 H 0.4798 -0.0506 0.2585 0.067 Uiso 1 1 calc R
C23 C 0.5028(2) 0.0164(3) 0.38828(13) 0.0453(9) Uani 1 1 d .
C36 C 0.7104(2) -0.1793(4) 0.36388(17) 0.0606(11) Uani 1 1 d .
C56 C 0.7333(3) -0.1245(4) 0.44646(16) 0.0609(11) Uani 1 1 d .
H56 H 0.7357 -0.1476 0.4784 0.073 Uiso 1 1 calc R
C21 C 0.3113(2) 0.4302(3) 0.30395(14) 0.0499(9) Uani 1 1 d .
H21 H 0.2610 0.4774 0.2995 0.060 Uiso 1 1 calc R
C91 C 0.3468(3) 0.3902(4) 0.39830(14) 0.0565(10) Uani 1 1 d .
C33 C 0.4938(2) -0.1076(4) 0.37085(15) 0.0543(10) Uani 1 1 d .
C63 C 0.5215(3) 0.0421(4) 0.44259(13) 0.0611(11) Uani 1 1 d .
H63A H 0.5526 0.1198 0.4504 0.092 Uiso 1 1 calc R
H63B H 0.5560 -0.0249 0.4608 0.092 Uiso 1 1 calc R
H63C H 0.4679 0.0477 0.4511 0.092 Uiso 1 1 calc R
C26 C 0.7241(2) -0.0537(4) 0.35240(14) 0.0524(10) Uani 1 1 d .
C46 C 0.7145(3) -0.2153(4) 0.41090(18) 0.0638(12) Uani 1 1 d .
C24 C 0.9817(3) 0.2659(4) 0.45462(15) 0.0557(10) Uani 1 1 d .
H24 H 1.0390 0.2923 0.4607 0.067 Uiso 1 1 calc R
C94 C 0.9304(3) 0.1184(4) 0.33439(17) 0.0823(15) Uani 1 1 d .
H94A H 0.9734 0.0617 0.3534 0.123 Uiso 1 1 calc R
H94B H 0.9372 0.1259 0.3020 0.123 Uiso 1 1 calc R
H94C H 0.8735 0.0866 0.3323 0.123 Uiso 1 1 calc R
C51 C 0.3173(2) 0.4202(4) 0.21276(13) 0.0496(9) Uani 1 1 d .
C114 C 1.0360(3) 0.2898(5) 0.36614(18) 0.0868(16) Uani 1 1 d .
H11A H 1.0445 0.3714 0.3811 0.130 Uiso 1 1 calc R
H11B H 1.0476 0.2935 0.3348 0.130 Uiso 1 1 calc R
H11C H 1.0748 0.2309 0.3869 0.130 Uiso 1 1 calc R
C27 C 0.2709(3) 0.4817(4) 0.39541(17) 0.0802(14) Uani 1 1 d .
H27A H 0.2195 0.4510 0.3720 0.120 Uiso 1 1 calc R
H27B H 0.2853 0.5630 0.3854 0.120 Uiso 1 1 calc R
H27C H 0.2607 0.4880 0.4271 0.120 Uiso 1 1 calc R
C44 C 0.9699(3) 0.2623(5) 0.54446(15) 0.0694(13) Uani 1 1 d .
C61 C 0.3909(3) 0.4692(4) 0.19315(15) 0.0717(13) Uani 1 1 d .
H61A H 0.4371 0.4086 0.1997 0.108 Uiso 1 1 calc R
H61B H 0.4124 0.5469 0.2091 0.108 Uiso 1 1 calc R
H61C H 0.3694 0.4827 0.1584 0.108 Uiso 1 1 calc R
C83 C 0.4733(3) -0.2678(4) 0.30195(19) 0.0779(14) Uani 1 1 d .
H83A H 0.5258 -0.3139 0.3159 0.117 Uiso 1 1 calc R
H83B H 0.4613 -0.2664 0.2669 0.117 Uiso 1 1 calc R
H83C H 0.4260 -0.3075 0.3107 0.117 Uiso 1 1 calc R
C66 C 0.7115(3) -0.0165(4) 0.29944(14) 0.0707(13) Uani 1 1 d .
H66A H 0.7011 0.0721 0.2959 0.106 Uiso 1 1 calc R
H66B H 0.6627 -0.0610 0.2789 0.106 Uiso 1 1 calc R
H66C H 0.7628 -0.0372 0.2900 0.106 Uiso 1 1 calc R
C104 C 0.8815(3) 0.3448(5) 0.32726(18) 0.0923(17) Uani 1 1 d .
H10A H 0.8225 0.3166 0.3203 0.138 Uiso 1 1 calc R
H10B H 0.8965 0.3553 0.2971 0.138 Uiso 1 1 calc R
H10C H 0.8877 0.4235 0.3443 0.138 Uiso 1 1 calc R
C81 C 0.2838(3) 0.2974(5) 0.18669(17) 0.0902(16) Uani 1 1 d .
H81A H 0.2670 0.3106 0.1518 0.135 Uiso 1 1 calc R
H81B H 0.2345 0.2691 0.1966 0.135 Uiso 1 1 calc R
H81C H 0.3288 0.2352 0.1952 0.135 Uiso 1 1 calc R
C73 C 0.4328(4) -0.2193(5) 0.4264(2) 0.0992(18) Uani 1 1 d .
H73A H 0.4029 -0.1408 0.4253 0.149 Uiso 1 1 calc R
H73B H 0.4587 -0.2428 0.4600 0.149 Uiso 1 1 calc R
H73C H 0.3924 -0.2828 0.4104 0.149 Uiso 1 1 calc R
C111 C 0.4272(3) 0.4383(5) 0.43733(16) 0.0869(16) Uani 1 1 d .
H11D H 0.4105 0.4677 0.4653 0.130 Uiso 1 1 calc R
H11E H 0.4530 0.5058 0.4240 0.130 Uiso 1 1 calc R
H11F H 0.4685 0.3713 0.4471 0.130 Uiso 1 1 calc R
C76 C 0.7547(3) -0.3271(5) 0.3130(2) 0.1044(19) Uani 1 1 d .
H76A H 0.7936 -0.2663 0.3059 0.157 Uiso 1 1 calc R
H76B H 0.7306 -0.3777 0.2844 0.157 Uiso 1 1 calc R
H76C H 0.7859 -0.3797 0.3396 0.157 Uiso 1 1 calc R
C71 C 0.2437(3) 0.5153(5) 0.20185(17) 0.0899(16) Uani 1 1 d .
H71A H 0.2201 0.5241 0.1670 0.135 Uiso 1 1 calc R
H71B H 0.2655 0.5950 0.2159 0.135 Uiso 1 1 calc R
H71C H 0.1990 0.4870 0.2158 0.135 Uiso 1 1 calc R
C101 C 0.3201(4) 0.2610(4) 0.41303(19) 0.0942(18) Uani 1 1 d .
H10D H 0.2679 0.2340 0.3893 0.141 Uiso 1 1 calc R
H10E H 0.3099 0.2666 0.4447 0.141 Uiso 1 1 calc R
H10F H 0.3656 0.2016 0.4143 0.141 Uiso 1 1 calc R
C54 C 0.9022(4) 0.3289(9) 0.5640(2) 0.170(4) Uani 1 1 d .
H54A H 0.8562 0.2715 0.5642 0.254 Uiso 1 1 calc R
H54B H 0.8790 0.3991 0.5433 0.254 Uiso 1 1 calc R
H54C H 0.9289 0.3580 0.5968 0.254 Uiso 1 1 calc R
C64 C 0.9945(7) 0.1397(6) 0.5681(2) 0.197(5) Uani 1 1 d .
H64A H 0.9454 0.0841 0.5593 0.296 Uiso 1 1 calc R
H64B H 1.0128 0.1502 0.6031 0.296 Uiso 1 1 calc R
H64C H 1.0412 0.1047 0.5574 0.296 Uiso 1 1 calc R
C86 C 0.6974(3) -0.3498(4) 0.4241(2) 0.0908(16) Uani 1 1 d .
H86A H 0.6439 -0.3789 0.4022 0.136 Uiso 1 1 calc R
H86B H 0.6934 -0.3524 0.4572 0.136 Uiso 1 1 calc R
H86C H 0.7441 -0.4029 0.4213 0.136 Uiso 1 1 calc R
C74 C 1.0488(4) 0.3489(6) 0.55740(19) 0.122(2) Uani 1 1 d .
H74A H 1.0649 0.3667 0.5919 0.183 Uiso 1 1 calc R
H74B H 1.0347 0.4258 0.5393 0.183 Uiso 1 1 calc R
H74C H 1.0963 0.3086 0.5491 0.183 Uiso 1 1 calc R

loop_
_atom_site_aniso_label
_atom_site_aniso_U_11
_atom_site_aniso_U_22
_atom_site_aniso_U_33
_atom_site_aniso_U_23
_atom_site_aniso_U_13
_atom_site_aniso_U_12
Cu2 0.0601(3) 0.0554(3) 0.0434(3) -0.0025(2) 0.0226(2) -0.0033(2)
Cu1 0.0564(3) 0.0660(3) 0.0470(3) 0.0077(2) 0.0215(2) 0.0089(2)
Cl3 0.0722(7) 0.0577(6) 0.0736(7) -0.0080(5) 0.0271(6) 0.0043(5)
Cl4 0.1090(9) 0.0805(8) 0.0559(7) 0.0108(6) 0.0397(6) -0.0022(7)
Cl2 0.1341(12) 0.0988(10) 0.0543(7) 0.0076(6) 0.0442(7) 0.0369(9)
Cl1 0.0645(8) 0.1118(11) 0.1074(11) 0.0173(8) 0.0271(7) -0.0164(7)
N24 0.0472(18) 0.058(2) 0.0333(17) -0.0026(14) 0.0088(14) -0.0017(15)
N11 0.0503(18) 0.0469(18) 0.0387(18) 0.0006(14) 0.0123(14) 0.0006(15)
N16 0.0534(19) 0.053(2) 0.0442(18) 0.0001(15) 0.0182(15) 0.0013(16)
N14 0.0459(18) 0.0486(19) 0.0375(17) 0.0012(14) 0.0123(14) -0.0003(14)
O13 0.097(2) 0.0510(18) 0.090(2) 0.0202(16) 0.0445(19) 0.0147(16)
N21 0.0457(18) 0.0542(19) 0.0414(18) 0.0055(15) 0.0143(14) 0.0031(15)
C16 0.039(2) 0.051(2) 0.047(2) -0.0064(18) 0.0131(17) 0.0004(17)
N13 0.0477(18) 0.055(2) 0.0446(19) -0.0016(15) 0.0125(14) 0.0046(15)
C12 0.051(2) 0.052(2) 0.038(2) 0.0030(17) 0.0089(17) 0.0003(18)
C34 0.046(2) 0.041(2) 0.052(2) 0.0061(17) 0.0157(18) 0.0033(17)
C14 0.049(2) 0.055(2) 0.046(2) -0.0031(18) 0.0089(19) -0.0023(19)
O16 0.066(2) 0.091(2) 0.104(3) -0.053(2) 0.0226(18) -0.0120(18)
C31 0.054(2) 0.040(2) 0.054(2) -0.0032(18) 0.0202(19) -0.0065(18)
C84 0.058(2) 0.062(3) 0.053(2) 0.006(2) 0.024(2) -0.009(2)
C11 0.043(2) 0.047(2) 0.047(2) 0.0081(18) 0.0087(18) -0.0029(18)
C43 0.050(2) 0.054(3) 0.066(3) -0.007(2) 0.019(2) 0.0010(19)
C15 0.044(2) 0.056(2) 0.041(2) -0.0007(18) 0.0083(17) 0.0012(18)
C13 0.040(2) 0.047(2) 0.044(2) 0.0018(17) 0.0102(16) 0.0005(17)
C53 0.056(2) 0.061(3) 0.051(2) -0.009(2) 0.0171(19) 0.001(2)
C23 0.046(2) 0.046(2) 0.045(2) 0.0027(18) 0.0146(17) -0.0009(17)
C36 0.046(2) 0.068(3) 0.068(3) -0.025(2) 0.017(2) -0.005(2)
C56 0.067(3) 0.055(3) 0.066(3) 0.009(2) 0.028(2) 0.003(2)
C21 0.048(2) 0.043(2) 0.061(3) 0.0032(19) 0.019(2) 0.0057(18)
C91 0.077(3) 0.046(2) 0.054(3) -0.0057(19) 0.031(2) 0.004(2)
C33 0.049(2) 0.053(3) 0.062(3) 0.007(2) 0.017(2) 0.0045(19)
C63 0.075(3) 0.057(3) 0.046(2) 0.006(2) 0.010(2) -0.005(2)
C26 0.044(2) 0.065(3) 0.049(2) -0.015(2) 0.0128(18) -0.003(2)
C46 0.054(3) 0.048(3) 0.090(4) -0.011(2) 0.021(2) 0.001(2)
C24 0.046(2) 0.064(3) 0.056(3) 0.000(2) 0.013(2) -0.006(2)
C94 0.094(4) 0.091(4) 0.078(3) -0.018(3) 0.051(3) -0.007(3)
C51 0.045(2) 0.053(2) 0.047(2) 0.0081(19) 0.0072(17) -0.0004(19)
C114 0.077(3) 0.118(4) 0.079(3) 0.001(3) 0.045(3) -0.020(3)
C27 0.090(3) 0.077(3) 0.083(3) -0.014(3) 0.041(3) 0.011(3)
C44 0.062(3) 0.095(4) 0.044(2) -0.005(2) 0.002(2) -0.014(3)
C61 0.074(3) 0.085(3) 0.056(3) 0.016(2) 0.017(2) -0.005(3)
C83 0.082(3) 0.056(3) 0.099(4) -0.016(3) 0.031(3) -0.002(2)
C66 0.067(3) 0.091(3) 0.050(3) -0.020(2) 0.009(2) -0.006(3)
C104 0.093(4) 0.101(4) 0.081(4) 0.044(3) 0.022(3) -0.003(3)
C81 0.104(4) 0.085(4) 0.063(3) 0.000(3) -0.007(3) -0.020(3)
C73 0.107(4) 0.077(4) 0.129(5) 0.026(3) 0.059(4) -0.012(3)
C111 0.104(4) 0.085(4) 0.066(3) -0.025(3) 0.013(3) 0.020(3)
C76 0.094(4) 0.110(4) 0.109(4) -0.050(4) 0.028(3) 0.018(3)
C71 0.075(3) 0.113(4) 0.077(3) 0.030(3) 0.014(3) 0.033(3)
C101 0.148(5) 0.066(3) 0.099(4) 0.012(3) 0.085(4) 0.001(3)
C54 0.096(5) 0.330(12) 0.073(4) -0.092(6) 0.008(3) 0.005(6)
C64 0.362(13) 0.105(5) 0.063(4) 0.034(4) -0.040(6) -0.028(7)
C86 0.100(4) 0.050(3) 0.125(5) -0.006(3) 0.037(3) -0.007(3)
C74 0.118(5) 0.162(6) 0.067(4) -0.016(4) -0.004(3) -0.051(4)

loop_
_atom_type_symbol
_atom_type_description
_atom_type_scat_dispersion_real
_atom_type_scat_dispersion_imag
_atom_type_scat_source
C C 0.0033 0.0016 'International Tables Vol C Tables 4.2.6.8 and 6.1.1.4'
H H 0.0000 0.0000 'International Tables Vol C Tables 4.2.6.8 and 6.1.1.4'
N N 0.0061 0.0033 'International Tables Vol C Tables 4.2.6.8 and 6.1.1.4'
O O 0.0106 0.0060 'International Tables Vol C Tables 4.2.6.8 and 6.1.1.4'
Cl Cl 0.1484 0.1585 'International Tables Vol C Tables 4.2.6.8 and 6.1.1.4'
Cu Cu 0.3201 1.2651 'International Tables Vol C Tables 4.2.6.8 and 6.1.1.4'

loop_
_geom_angle_atom_site_label_1
_geom_angle_atom_site_label_2
_geom_angle_atom_site_label_3
_geom_angle
N24 Cu2 N16 89.25(12)
N24 Cu2 Cl4 142.80(9)
N16 Cu2 Cl4 99.28(9)
N24 Cu2 Cl3 98.67(9)
N16 Cu2 Cl3 126.22(9)
Cl4 Cu2 Cl3 104.83(5)
N21 Cu1 N13 88.57(12)
N21 Cu1 Cl2 142.90(10)
N13 Cu1 Cl2 100.02(10)
N21 Cu1 Cl1 100.24(10)
N13 Cu1 Cl1 125.88(9)
Cl2 Cu1 Cl1 103.38(6)
C14 N24 N14 107.0(3)
C14 N24 Cu2 134.6(3)
N14 N24 Cu2 117.6(2)
C31 N11 N21 111.1(3)
C31 N11 C12 132.2(3)
N21 N11 C12 116.7(3)
C56 N16 C16 118.5(3)
C56 N16 Cu2 123.6(3)
C16 N16 Cu2 117.5(2)
C34 N14 N24 110.9(3)
C34 N14 C15 132.4(3)
N24 N14 C15 116.6(3)
C33 O13 C73 118.1(3)
C11 N21 N11 106.2(3)
C11 N21 Cu1 135.9(3)
N11 N21 Cu1 117.5(2)
N16 C16 C26 122.3(4)
N16 C16 C15 115.2(3)
C26 C16 C15 122.5(3)
C13 N13 C53 118.3(3)
C13 N13 Cu1 117.5(3)
C53 N13 Cu1 123.8(3)
N11 C12 C13 112.2(3)
N11 C12 H12A 109.2
C13 C12 H12A 109.2
N11 C12 H12B 109.2
C13 C12 H12B 109.2
H12A C12 H12B 107.9
N14 C34 C24 105.6(3)
N14 C34 C84 125.5(3)
C24 C34 C84 128.9(3)
N24 C14 C24 108.4(3)
N24 C14 C44 123.0(3)
C24 C14 C44 128.6(4)
C36 O16 C76 116.9(3)
N11 C31 C21 105.3(3)
N11 C31 C91 125.5(3)
C21 C31 C91 129.2(4)
C34 C84 C104 110.6(4)
C34 C84 C114 108.4(3)
C104 C84 C114 108.3(4)
C34 C84 C94 110.3(3)
C104 C84 C94 111.2(4)
C114 C84 C94 107.9(4)
N21 C11 C21 108.9(3)
N21 C11 C51 121.8(3)
C21 C11 C51 129.2(3)
C53 C43 C33 116.6(4)
C53 C43 C83 121.5(4)
C33 C43 C83 121.9(4)
N14 C15 C16 111.7(3)
N14 C15 H15A 109.3
C16 C15 H15A 109.3
N14 C15 H15B 109.3
C16 C15 H15B 109.3
H15A C15 H15B 107.9
N13 C13 C23 122.7(3)
N13 C13 C12 115.0(3)
C23 C13 C12 122.3(3)
N13 C53 C43 124.2(4)
N13 C53 H53 117.9
C43 C53 H53 117.9
C13 C23 C33 116.7(3)
C13 C23 C63 123.1(3)
C33 C23 C63 120.1(3)
O16 C36 C46 119.8(4)
O16 C36 C26 118.5(4)
C46 C36 C26 121.5(4)
N16 C56 C46 123.6(4)
N16 C56 H56 118.2
C46 C56 H56 118.2
C31 C21 C11 108.4(3)
C31 C21 H21 125.8
C11 C21 H21 125.8
C31 C91 C111 112.6(4)
C31 C91 C101 109.4(3)
C111 C91 C101 110.2(4)
C31 C91 C27 108.2(3)
C111 C91 C27 108.6(3)
C101 C91 C27 107.7(4)
O13 C33 C43 117.5(4)
O13 C33 C23 121.1(4)
C43 C33 C23 121.3(4)
C23 C63 H63A 109.5
C23 C63 H63B 109.5
H63A C63 H63B 109.5
C23 C63 H63C 109.5
H63A C63 H63C 109.5
H63B C63 H63C 109.5
C16 C26 C36 116.5(4)
C16 C26 C66 124.0(4)
C36 C26 C66 119.5(4)
C56 C46 C36 117.4(4)
C56 C46 C86 120.0(4)
C36 C46 C86 122.6(4)
C34 C24 C14 108.0(3)
C34 C24 H24 126.0
C14 C24 H24 126.0
C84 C94 H94A 109.5
C84 C94 H94B 109.5
H94A C94 H94B 109.5
C84 C94 H94C 109.5
H94A C94 H94C 109.5
H94B C94 H94C 109.5
C11 C51 C71 109.8(3)
C11 C51 C81 109.0(3)
C71 C51 C81 109.0(4)
C11 C51 C61 111.0(3)
C71 C51 C61 109.5(3)
C81 C51 C61 108.6(4)
C84 C114 H11A 109.5
C84 C114 H11B 109.5
H11A C114 H11B 109.5
C84 C114 H11C 109.5
H11A C114 H11C 109.5
H11B C114 H11C 109.5
C91 C27 H27A 109.5
C91 C27 H27B 109.5
H27A C27 H27B 109.5
C91 C27 H27C 109.5
H27A C27 H27C 109.5
H27B C27 H27C 109.5
C64 C44 C14 110.0(4)
C64 C44 C74 109.2(5)
C14 C44 C74 109.9(4)
C64 C44 C54 111.9(6)
C14 C44 C54 110.6(4)
C74 C44 C54 105.0(5)
C51 C61 H61A 109.5
C51 C61 H61B 109.5
H61A C61 H61B 109.5
C51 C61 H61C 109.5
H61A C61 H61C 109.5
H61B C61 H61C 109.5
C43 C83 H83A 109.5
C43 C83 H83B 109.5
H83A C83 H83B 109.5
C43 C83 H83C 109.5
H83A C83 H83C 109.5
H83B C83 H83C 109.5
C26 C66 H66A 109.5
C26 C66 H66B 109.5
H66A C66 H66B 109.5
C26 C66 H66C 109.5
H66A C66 H66C 109.5
H66B C66 H66C 109.5
C84 C104 H10A 109.5
C84 C104 H10B 109.5
H10A C104 H10B 109.5
C84 C104 H10C 109.5
H10A C104 H10C 109.5
H10B C104 H10C 109.5
C51 C81 H81A 109.5
C51 C81 H81B 109.5
H81A C81 H81B 109.5
C51 C81 H81C 109.5
H81A C81 H81C 109.5
H81B C81 H81C 109.5
O13 C73 H73A 109.5
O13 C73 H73B 109.5
H73A C73 H73B 109.5
O13 C73 H73C 109.5
H73A C73 H73C 109.5
H73B C73 H73C 109.5
C91 C111 H11D 109.5
C91 C111 H11E 109.5
H11D C111 H11E 109.5
C91 C111 H11F 109.5
H11D C111 H11F 109.5
H11E C111 H11F 109.5
O16 C76 H76A 109.5
O16 C76 H76B 109.5
H76A C76 H76B 109.5
O16 C76 H76C 109.5
H76A C76 H76C 109.5
H76B C76 H76C 109.5
C51 C71 H71A 109.5
C51 C71 H71B 109.5
H71A C71 H71B 109.5
C51 C71 H71C 109.5
H71A C71 H71C 109.5
H71B C71 H71C 109.5
C91 C101 H10D 109.5
C91 C101 H10E 109.5
H10D C101 H10E 109.5
C91 C101 H10F 109.5
H10D C101 H10F 109.5
H10E C101 H10F 109.5
C44 C54 H54A 109.5
C44 C54 H54B 109.5
H54A C54 H54B 109.5
C44 C54 H54C 109.5
H54A C54 H54C 109.5
H54B C54 H54C 109.5
C44 C64 H64A 109.5
C44 C64 H64B 109.5
H64A C64 H64B 109.5
C44 C64 H64C 109.5
H64A C64 H64C 109.5
H64B C64 H64C 109.5
C46 C86 H86A 109.5
C46 C86 H86B 109.5
H86A C86 H86B 109.5
C46 C86 H86C 109.5
H86A C86 H86C 109.5
H86B C86 H86C 109.5
C44 C74 H74A 109.5
C44 C74 H74B 109.5
H74A C74 H74B 109.5
C44 C74 H74C 109.5
H74A C74 H74C 109.5
H74B C74 H74C 109.5

loop_
_geom_bond_atom_site_label_1
_geom_bond_atom_site_label_2
_geom_bond_distance
Cu2 N24 1.971(3)
Cu2 N16 2.053(3)
Cu2 Cl4 2.1972(11)
Cu2 Cl3 2.2490(12)
Cu1 N21 1.971(3)
Cu1 N13 2.046(3)
Cu1 Cl2 2.1801(12)
Cu1 Cl1 2.2316(14)
N24 C14 1.327(4)
N24 N14 1.368(4)
N11 C31 1.364(4)
N11 N21 1.372(4)
N11 C12 1.461(4)
N16 C56 1.348(5)
N16 C16 1.348(4)
N14 C34 1.347(4)
N14 C15 1.465(4)
O13 C33 1.362(5)
O13 C73 1.429(5)
N21 C11 1.345(4)
C16 C26 1.396(5)
C16 C15 1.512(5)
N13 C13 1.343(4)
N13 C53 1.350(5)
C12 C13 1.529(5)
C12 H12A 0.9700
C12 H12B 0.9700
C34 C24 1.373(5)
C34 C84 1.519(5)
C14 C24 1.394(5)
C14 C44 1.502(5)
O16 C36 1.366(5)
O16 C76 1.424(5)
C31 C21 1.376(5)
C31 C91 1.515(5)
C84 C104 1.528(6)
C84 C114 1.535(5)
C84 C94 1.535(6)
C11 C21 1.385(5)
C11 C51 1.514(5)
C43 C53 1.368(5)
C43 C33 1.396(5)
C43 C83 1.517(5)
C15 H15A 0.9700
C15 H15B 0.9700
C13 C23 1.393(5)
C53 H53 0.9300
C23 C33 1.404(5)
C23 C63 1.511(5)
C36 C46 1.372(6)
C36 C26 1.410(6)
C56 C46 1.369(6)
C56 H56 0.9300
C21 H21 0.9300
C91 C111 1.533(6)
C91 C101 1.535(6)
C91 C27 1.544(6)
C63 H63A 0.9600
C63 H63B 0.9600
C63 H63C 0.9600
C26 C66 1.512(5)
C46 C86 1.527(6)
C24 H24 0.9300
C94 H94A 0.9600
C94 H94B 0.9600
C94 H94C 0.9600
C51 C71 1.521(6)
C51 C81 1.525(6)
C51 C61 1.532(5)
C114 H11A 0.9600
C114 H11B 0.9600
C114 H11C 0.9600
C27 H27A 0.9600
C27 H27B 0.9600
C27 H27C 0.9600
C44 C64 1.472(7)
C44 C74 1.525(7)
C44 C54 1.526(7)
C61 H61A 0.9600
C61 H61B 0.9600
C61 H61C 0.9600
C83 H83A 0.9600
C83 H83B 0.9600
C83 H83C 0.9600
C66 H66A 0.9600
C66 H66B 0.9600
C66 H66C 0.9600
C104 H10A 0.9600
C104 H10B 0.9600
C104 H10C 0.9600
C81 H81A 0.9600
C81 H81B 0.9600
C81 H81C 0.9600
C73 H73A 0.9600
C73 H73B 0.9600
C73 H73C 0.9600
C111 H11D 0.9600
C111 H11E 0.9600
C111 H11F 0.9600
C76 H76A 0.9600
C76 H76B 0.9600
C76 H76C 0.9600
C71 H71A 0.9600
C71 H71B 0.9600
C71 H71C 0.9600
C101 H10D 0.9600
C101 H10E 0.9600
C101 H10F 0.9600
C54 H54A 0.9600
C54 H54B 0.9600
C54 H54C 0.9600
C64 H64A 0.9600
C64 H64B 0.9600
C64 H64C 0.9600
C86 H86A 0.9600
C86 H86B 0.9600
C86 H86C 0.9600
C74 H74A 0.9600
C74 H74B 0.9600
C74 H74C 0.9600
